data_4035080
loop_
_publ_author_name
'Da Silva Pinto, Solange'
'Davies, Stephen G.'
'Fletcher, Ai M.'
'Roberts, Paul M.'
'Thomson, James E.'

_publ_section_title
;
 Diastereoselective Ammonium-Directed Epoxidation in the Asymmetric
 Syntheses of Dihydroconduramines (+)-C-2, (-)-C-2, (+)-D-2, (+)-E-2,
 (+)-F-2, and (-)-F-2.
;
_journal_issue 17
_journal_name_full 'The Journal of organic chemistry'
_journal_page_first 9939
_journal_page_last 9957
_journal_paper_doi 10.1021/acs.joc.8b01359
_journal_volume 83
_journal_year 2018
_chemical_absolute_configuration ad
_chemical_formula_moiety 'C22 H28 Cl3 N1 O3'
_chemical_formula_sum 'C22 H28 Cl3 N O3'
_chemical_formula_weight 460.83
_space_group_IT_number 4
_space_group_name_Hall 'P 2yb'
_space_group_name_H-M_alt 'P 1 21 1'
_symmetry_cell_setting monoclinic
_symmetry_space_group_name_Hall 'P 2yb'
_symmetry_space_group_name_H-M 'P 1 21 1'
_atom_sites_solution_hydrogens difmap
_atom_sites_solution_primary direct
_cell_angle_alpha 90
_cell_angle_beta 91.810(15)
_cell_angle_gamma 90
_cell_formula_units_Z 2
_cell_length_a 6.1718(12)
_cell_length_b 8.9442(8)
_cell_length_c 19.711(2)
_cell_measurement_reflns_used 1725
_cell_measurement_temperature 150
_cell_measurement_theta_max 75
_cell_measurement_theta_min 4
_cell_volume 1087.5(3)
_computing_cell_refinement 'CrysAlis, (Oxford Diffraction, 2002)'
_computing_data_collection 'SuperNova, (Oxford Diffraction, 2010)'
_computing_data_reduction 'CrysAlis, (Oxford Diffraction, 2002)'
_computing_molecular_graphics 'CAMERON (Watkin et al., 1996)'
_computing_publication_material 'CRYSTALS (Betteridge et al., 2003)'
_computing_structure_refinement 'CRYSTALS (Betteridge et al., 2003)'
_computing_structure_solution 'SIR92 (Altomare et al., 1994)'
_diffrn_ambient_temperature 150
_diffrn_measured_fraction_theta_full 0.987
_diffrn_measured_fraction_theta_max 0.559
_diffrn_measurement_device Area
_diffrn_measurement_device_type 'Oxford Diffraction SuperNova'
_diffrn_measurement_method \w/2\q
_diffrn_radiation_monochromator graphite
_diffrn_radiation_type 'Cu K\a'
_diffrn_radiation_wavelength 1.54180
_diffrn_reflns_av_R_equivalents 0.027
_diffrn_reflns_limit_h_max 4
_diffrn_reflns_limit_h_min -5
_diffrn_reflns_limit_k_max 7
_diffrn_reflns_limit_k_min -11
_diffrn_reflns_limit_l_max 17
_diffrn_reflns_limit_l_min -24
_diffrn_reflns_number 2978
_diffrn_reflns_theta_full 25.221
_diffrn_reflns_theta_max 76.429
_diffrn_reflns_theta_min 2.243
_diffrn_standards_number 0
_exptl_absorpt_coefficient_mu 4.009
_exptl_absorpt_correction_type none
_exptl_crystal_colour colourless
_exptl_crystal_density_diffrn 1.407
_exptl_crystal_density_method 'not measured'
_exptl_crystal_description plate
_exptl_crystal_F_000 484
_exptl_crystal_size_max 0.120
_exptl_crystal_size_mid 0.100
_exptl_crystal_size_min 0.080
_refine_diff_density_max 0.31
_refine_diff_density_min -0.24
_refine_ls_abs_structure_details 'Flack (1983), 735 Friedel-pairs'
_refine_ls_abs_structure_Flack 0.08(3)
_refine_ls_extinction_method None
_refine_ls_goodness_of_fit_ref 1.0051
_refine_ls_hydrogen_treatment constr
_refine_ls_matrix_type full
_refine_ls_number_parameters 263
_refine_ls_number_reflns 2020
_refine_ls_number_restraints 181
_refine_ls_R_factor_all 0.0506
_refine_ls_R_factor_gt 0.0490
_refine_ls_shift/su_max 0.0002104
_refine_ls_shift/su_mean 0.0000072
_refine_ls_structure_factor_coef Fsqd
_refine_ls_weighting_details
;
 Method= Modified Sheldrick 
 w=1/[\s^2^(F^2^) + ( 0.07P)^2^ + 2.30P] 
 ,where P=(max(Fo^2^,0) + 2Fc^2^)/3 
;
_refine_ls_weighting_scheme calc
_refine_ls_wR_factor_all 0.1248
_refine_ls_wR_factor_gt 0.1237
_refine_ls_wR_factor_ref 0.1248
_reflns_limit_h_max 5
_reflns_limit_h_min -5
_reflns_limit_k_max 7
_reflns_limit_k_min -11
_reflns_limit_l_max 24
_reflns_limit_l_min 0
_reflns_number_gt 1927
_reflns_number_total 2097
_reflns_threshold_expression I>2.0\s(I)
_oxford_diffrn_Wilson_B_factor 2.29
_oxford_diffrn_Wilson_scale 0.01
_oxford_refine_ls_r_factor_ref 0.0506
_oxford_refine_ls_scale 10.2(6)
_oxford_reflns_number_all 2020
_oxford_reflns_threshold_expression_ref I>-3.0\s(I)
_cod_data_source_file jo8b01359_si_002.cif
_cod_data_source_block 28
_cod_original_cell_volume 1087.6(3)
_cod_original_formula_sum 'C22 H28 Cl3 N1 O3'
_cod_database_code 4035080

loop_
_symmetry_equiv_pos_as_xyz
x,y,z
-x,y+1/2,-z

loop_
_atom_site_label
_atom_site_type_symbol
_atom_site_fract_x
_atom_site_fract_y
_atom_site_fract_z
_atom_site_U_iso_or_equiv
_atom_site_occupancy
_atom_site_adp_type
_atom_site_refinement_flags_posn
_atom_site_refinement_flags_adp
Cl1 Cl 0.8567(4) 0.3020(3) 0.48325(9) 0.0849 1.0000 Uani . U
C2 C 0.6993(12) 0.1427(8) 0.4972(4) 0.0565 1.0000 Uani . U
Cl3 Cl 0.4247(4) 0.1846(3) 0.48863(13) 0.0935 1.0000 Uani . U
Cl4 Cl 0.7693(4) 0.0724(3) 0.57781(13) 0.0875 1.0000 Uani . U
O5 O 0.7722(6) 0.4845(4) 0.06785(16) 0.0248 1.0000 Uani . U
C6 C 0.9182(9) 0.3650(5) 0.0848(2) 0.0196 1.0000 Uani . U
C7 C 0.8411(9) 0.2712(6) 0.1455(2) 0.0161 1.0000 Uani . U
N8 N 0.8263(7) 0.3666(4) 0.20627(18) 0.0161 1.0000 Uani . U
C9 C 1.0408(9) 0.4237(6) 0.2278(2) 0.0196 1.0000 Uani . U
C10 C 1.0932(10) 0.5817(6) 0.2038(2) 0.0162 1.0000 Uani . U
C11 C 1.2990(11) 0.6179(6) 0.1849(3) 0.0225 1.0000 Uani . U
C12 C 1.3484(11) 0.7653(6) 0.1671(3) 0.0287 1.0000 Uani . U
C13 C 1.1934(10) 0.8737(6) 0.1676(3) 0.0259 1.0000 Uani . U
C14 C 0.9854(10) 0.8374(6) 0.1866(3) 0.0258 1.0000 Uani . U
C15 C 0.9381(10) 0.6916(6) 0.2040(2) 0.0230 1.0000 Uani . U
C16 C 0.6898(10) 0.3089(6) 0.2598(2) 0.0234 1.0000 Uani . U
C17 C 0.6569(11) 0.4254(7) 0.3159(3) 0.0355 1.0000 Uani . U
C18 C 0.7465(11) 0.1569(6) 0.2923(2) 0.0256 1.0000 Uani . U
C19 C 0.9521(11) 0.1227(6) 0.3198(3) 0.0303 1.0000 Uani . U
C20 C 0.9922(11) -0.0127(7) 0.3518(3) 0.0372 1.0000 Uani . U
C21 C 0.8287(11) -0.1176(6) 0.3569(3) 0.0304 1.0000 Uani . U
C22 C 0.6273(12) -0.0862(7) 0.3302(3) 0.0361 1.0000 Uani . U
C23 C 0.5880(11) 0.0494(6) 0.2978(3) 0.0284 1.0000 Uani . U
C24 C 0.6338(9) 0.1874(5) 0.1255(2) 0.0201 1.0000 Uani . U
O25 O 0.4650(6) 0.2952(4) 0.11246(16) 0.0248 1.0000 Uani . U
C26 C 0.6725(10) 0.0885(6) 0.0637(2) 0.0230 1.0000 Uani . U
C27 C 0.7479(9) 0.1799(6) 0.0032(2) 0.0222 1.0000 Uani . U
C28 C 0.9488(9) 0.2685(6) 0.0216(2) 0.0189 1.0000 Uani . U
O29 O 1.1308(6) 0.1732(4) 0.03667(15) 0.0248 1.0000 Uani . U
H21 H 0.7362 0.0675 0.4633 0.0711 1.0000 Uiso R .
H61 H 1.0606 0.4100 0.0975 0.0242 1.0000 Uiso R .
H71 H 0.9536 0.1954 0.1555 0.0218 1.0000 Uiso R .
H91 H 1.0513 0.4253 0.2786 0.0262 1.0000 Uiso R .
H92 H 1.1536 0.3569 0.2112 0.0271 1.0000 Uiso R .
H111 H 1.4066 0.5454 0.1846 0.0279 1.0000 Uiso R .
H121 H 1.4895 0.7887 0.1555 0.0350 1.0000 Uiso R .
H131 H 1.2257 0.9709 0.1556 0.0328 1.0000 Uiso R .
H141 H 0.8771 0.9103 0.1861 0.0338 1.0000 Uiso R .
H151 H 0.7951 0.6679 0.2155 0.0306 1.0000 Uiso R .
H161 H 0.5446 0.2944 0.2380 0.0300 1.0000 Uiso R .
H173 H 0.5458 0.3918 0.3457 0.0571 1.0000 Uiso R .
H171 H 0.7908 0.4384 0.3427 0.0569 1.0000 Uiso R .
H172 H 0.6138 0.5199 0.2969 0.0571 1.0000 Uiso R .
H191 H 1.0654 0.1899 0.3175 0.0369 1.0000 Uiso R .
H201 H 1.1304 -0.0340 0.3691 0.0479 1.0000 Uiso R .
H211 H 0.8567 -0.2081 0.3786 0.0372 1.0000 Uiso R .
H221 H 0.5136 -0.1539 0.3334 0.0462 1.0000 Uiso R .
H231 H 0.4495 0.0684 0.2795 0.0375 1.0000 Uiso R .
H241 H 0.5931 0.1245 0.1637 0.0260 1.0000 Uiso R .
H261 H 0.7830 0.0146 0.0761 0.0299 1.0000 Uiso R .
H262 H 0.5373 0.0369 0.0511 0.0298 1.0000 Uiso R .
H272 H 0.7787 0.1138 -0.0342 0.0284 1.0000 Uiso R .
H271 H 0.6305 0.2484 -0.0106 0.0277 1.0000 Uiso R .
H281 H 0.9816 0.3330 -0.0166 0.0241 1.0000 Uiso R .
H51 H 0.6822 0.4811 0.0968 0.0405 1.0000 Uiso R .
H291 H 1.1563 0.1351 0.0008 0.0402 1.0000 Uiso R .
H251 H 0.3699 0.2612 0.0854 0.0403 1.0000 Uiso R .

loop_
_atom_site_aniso_label
_atom_site_aniso_U_11
_atom_site_aniso_U_22
_atom_site_aniso_U_33
_atom_site_aniso_U_23
_atom_site_aniso_U_13
_atom_site_aniso_U_12
Cl1 0.118(2) 0.0861(16) 0.0487(9) 0.0112(10) -0.0204(11) -0.0371(16)
C2 0.056(5) 0.056(5) 0.058(4) -0.020(4) 0.013(4) -0.014(4)
Cl3 0.0629(16) 0.116(2) 0.1014(16) -0.0208(16) -0.0013(13) 0.0018(16)
Cl4 0.0825(18) 0.0744(14) 0.1055(17) 0.0321(14) 0.0019(14) -0.0082(14)
O5 0.032(3) 0.0177(17) 0.0243(16) 0.0028(16) 0.0029(18) 0.008(2)
C6 0.022(4) 0.014(2) 0.022(2) 0.000(2) -0.004(2) 0.004(3)
C7 0.007(3) 0.017(3) 0.024(2) 0.001(2) -0.007(2) 0.001(3)
N8 0.015(3) 0.016(2) 0.0176(17) -0.0024(18) 0.000(2) -0.003(2)
C9 0.015(4) 0.019(2) 0.025(2) -0.002(2) -0.002(3) 0.001(3)
C10 0.006(4) 0.022(3) 0.020(2) -0.002(2) -0.007(3) 0.003(3)
C11 0.017(4) 0.020(3) 0.030(3) 0.001(2) -0.008(3) 0.008(3)
C12 0.022(4) 0.028(3) 0.036(3) 0.006(3) -0.006(3) 0.003(3)
C13 0.028(4) 0.013(3) 0.036(3) 0.001(2) -0.012(3) -0.001(3)
C14 0.014(4) 0.021(3) 0.041(3) -0.003(3) -0.008(3) 0.004(3)
C15 0.014(4) 0.022(3) 0.033(3) 0.004(3) -0.001(3) 0.003(3)
C16 0.027(4) 0.023(3) 0.020(2) -0.003(2) -0.002(3) 0.010(3)
C17 0.050(5) 0.034(3) 0.023(3) 0.004(3) 0.001(3) 0.008(3)
C18 0.036(4) 0.026(3) 0.015(2) -0.006(2) 0.004(3) -0.001(3)
C19 0.025(4) 0.028(3) 0.037(3) 0.006(3) -0.003(3) -0.002(3)
C20 0.034(4) 0.041(3) 0.036(3) 0.004(3) -0.002(3) 0.009(4)
C21 0.034(4) 0.026(3) 0.032(3) 0.007(3) 0.002(3) 0.007(4)
C22 0.036(5) 0.034(3) 0.039(3) 0.005(3) 0.010(3) -0.003(4)
C23 0.028(4) 0.023(3) 0.034(3) 0.003(3) -0.003(3) 0.000(3)
C24 0.024(4) 0.013(2) 0.023(2) 0.002(2) -0.003(2) 0.002(3)
O25 0.019(2) 0.0229(19) 0.0317(16) -0.0040(18) -0.0057(17) 0.003(2)
C26 0.021(4) 0.020(3) 0.028(3) -0.002(2) -0.004(3) 0.004(3)
C27 0.024(4) 0.021(3) 0.021(2) -0.004(2) -0.005(2) 0.000(3)
C28 0.010(4) 0.026(3) 0.021(2) 0.001(2) -0.004(2) 0.002(3)
O29 0.019(2) 0.030(2) 0.0252(16) -0.0094(18) -0.0002(17) 0.004(2)

loop_
_atom_type_symbol
_atom_type_scat_dispersion_real
_atom_type_scat_dispersion_imag
_atom_type_scat_Cromer_Mann_a1
_atom_type_scat_Cromer_Mann_b1
_atom_type_scat_Cromer_Mann_a2
_atom_type_scat_Cromer_Mann_b2
_atom_type_scat_Cromer_Mann_a3
_atom_type_scat_Cromer_Mann_b3
_atom_type_scat_Cromer_Mann_a4
_atom_type_scat_Cromer_Mann_b4
_atom_type_scat_Cromer_Mann_c
_atom_type_scat_source
C 0.0181 0.0091 2.3100 20.8439 1.0200 10.2075 1.5886 0.5687 0.8650 51.6512 0.2156 'International Tables Vol C 4.2.6.8 and 6.1.1.4'
H 0.0000 0.0000 0.4930 10.5109 0.3229 26.1257 0.1402 3.1424 0.0408 57.7998 0.0030 'International Tables Vol C 4.2.6.8 and 6.1.1.4'
Cl 0.3639 0.7018 11.4604 0.0104 7.1964 1.1662 6.2556 18.5194 1.6455 47.7784 -9.5574 'International Tables Vol C 4.2.6.8 and 6.1.1.4'
N 0.0311 0.0180 12.2126 0.0057 3.1322 9.8933 2.0125 28.9975 1.1663 0.5826 -11.5290 'International Tables Vol C 4.2.6.8 and 6.1.1.4'
O 0.0492 0.0322 3.0485 13.2771 2.2868 5.7011 1.5463 0.3239 0.8670 32.9089 0.2508 'International Tables Vol C 4.2.6.8 and 6.1.1.4'

loop_
_geom_angle_atom_site_label_1
_geom_angle_atom_site_label_2
_geom_angle_atom_site_label_3
_geom_angle
_geom_angle_publ_flag
Cl1 C2 Cl3 110.7(4) yes
Cl1 C2 Cl4 108.2(4) yes
Cl3 C2 Cl4 112.2(4) yes
Cl1 C2 H21 108.0 no
Cl3 C2 H21 109.2 no
Cl4 C2 H21 108.5 no
C6 O5 H51 104.4 no
O5 C6 C7 112.3(4) yes
O5 C6 C28 108.9(4) yes
C7 C6 C28 111.8(4) yes
O5 C6 H61 107.6 no
C7 C6 H61 108.5 no
C28 C6 H61 107.6 no
C6 C7 N8 110.0(4) yes
C6 C7 C24 110.0(4) yes
N8 C7 C24 115.0(4) yes
C6 C7 H71 107.2 no
N8 C7 H71 107.2 no
C24 C7 H71 107.1 no
C7 N8 C9 110.9(4) yes
C7 N8 C16 115.6(4) yes
C9 N8 C16 116.7(4) yes
N8 C9 C10 115.4(4) yes
N8 C9 H91 108.8 no
C10 C9 H91 106.8 no
N8 C9 H92 109.6 no
C10 C9 H92 107.5 no
H91 C9 H92 108.5 no
C9 C10 C11 120.5(5) yes
C9 C10 C15 120.4(5) yes
C11 C10 C15 118.9(5) yes
C10 C11 C12 120.0(5) yes
C10 C11 H111 120.3 no
C12 C11 H111 119.7 no
C11 C12 C13 120.6(6) yes
C11 C12 H121 119.1 no
C13 C12 H121 120.3 no
C12 C13 C14 119.5(5) yes
C12 C13 H131 120.6 no
C14 C13 H131 119.9 no
C13 C14 C15 119.5(5) yes
C13 C14 H141 120.2 no
C15 C14 H141 120.3 no
C14 C15 C10 121.5(5) yes
C14 C15 H151 118.6 no
C10 C15 H151 119.9 no
N8 C16 C17 111.8(4) yes
N8 C16 C18 118.9(4) yes
C17 C16 C18 109.5(4) yes
N8 C16 H161 105.5 no
C17 C16 H161 105.1 no
C18 C16 H161 104.8 no
C16 C17 H173 109.9 no
C16 C17 H171 110.0 no
H173 C17 H171 108.2 no
C16 C17 H172 111.1 no
H173 C17 H172 108.6 no
H171 C17 H172 109.0 no
C16 C18 C19 123.1(5) yes
C16 C18 C23 119.8(5) yes
C19 C18 C23 117.0(5) yes
C18 C19 C20 121.0(6) yes
C18 C19 H191 121.1 no
C20 C19 H191 117.9 no
C19 C20 C21 120.4(6) yes
C19 C20 H201 119.7 no
C21 C20 H201 119.9 no
C20 C21 C22 119.4(5) yes
C20 C21 H211 119.9 no
C22 C21 H211 120.7 no
C21 C22 C23 120.1(6) yes
C21 C22 H221 121.3 no
C23 C22 H221 118.6 no
C22 C23 C18 122.1(6) yes
C22 C23 H231 118.8 no
C18 C23 H231 119.1 no
C7 C24 O25 108.3(4) yes
C7 C24 C26 109.9(4) yes
O25 C24 C26 112.1(4) yes
C7 C24 H241 108.5 no
O25 C24 H241 108.7 no
C26 C24 H241 109.3 no
C24 O25 H251 111.1 no
C24 C26 C27 111.7(4) yes
C24 C26 H261 108.6 no
C27 C26 H261 109.2 no
C24 C26 H262 108.8 no
C27 C26 H262 109.3 no
H261 C26 H262 109.1 no
C26 C27 C28 111.2(4) yes
C26 C27 H272 109.9 no
C28 C27 H272 108.9 no
C26 C27 H271 108.1 no
C28 C27 H271 109.5 no
H272 C27 H271 109.3 no
C6 C28 C27 111.7(4) yes
C6 C28 O29 106.4(4) yes
C27 C28 O29 111.8(4) yes
C6 C28 H281 109.2 no
C27 C28 H281 108.4 no
O29 C28 H281 109.4 no
C28 O29 H291 104.1 no

loop_
_geom_bond_atom_site_label_1
_geom_bond_atom_site_label_2
_geom_bond_distance
_geom_bond_publ_flag
Cl1 C2 1.751(8) yes
C2 Cl3 1.739(8) yes
C2 Cl4 1.751(8) yes
C2 H21 0.980 no
O5 C6 1.431(6) yes
O5 H51 0.810 no
C6 C7 1.548(7) yes
C6 C28 1.533(7) yes
C6 H61 0.992 no
C7 N8 1.476(6) yes
C7 C24 1.524(7) yes
C7 H71 0.986 no
N8 C9 1.469(7) yes
N8 C16 1.465(7) yes
C9 C10 1.528(7) yes
C9 H91 1.002 no
C9 H92 0.981 no
C10 C11 1.373(8) yes
C10 C15 1.372(8) yes
C11 C12 1.400(7) yes
C11 H111 0.928 no
C12 C13 1.363(8) yes
C12 H121 0.932 no
C13 C14 1.386(8) yes
C13 H131 0.924 no
C14 C15 1.382(8) yes
C14 H141 0.933 no
C15 H151 0.942 no
C16 C17 1.538(7) yes
C16 C18 1.538(7) yes
C16 H161 0.990 no
C17 H173 0.965 no
C17 H171 0.974 no
C17 H172 0.958 no
C18 C19 1.399(8) yes
C18 C23 1.379(8) yes
C19 C20 1.384(8) yes
C19 H191 0.925 no
C20 C21 1.384(9) yes
C20 H201 0.928 no
C21 C22 1.363(9) yes
C21 H211 0.930 no
C22 C23 1.388(8) yes
C22 H221 0.931 no
C23 H231 0.933 no
C24 O25 1.436(6) yes
C24 C26 1.529(7) yes
C24 H241 0.979 no
O25 H251 0.837 no
C26 C27 1.530(7) yes
C26 H261 0.975 no
C26 H262 0.979 no
C27 C28 1.506(7) yes
C27 H272 0.969 no
C27 H271 0.981 no
C28 O29 1.434(6) yes
C28 H281 0.976 no
O29 H291 0.805 no

loop_
_geom_hbond_atom_site_label_D
_geom_hbond_atom_site_label_H
_geom_hbond_atom_site_label_A
_geom_hbond_site_symmetry_A
_geom_hbond_angle_DHA
_geom_hbond_distance_DH
_geom_hbond_distance_HA
_geom_hbond_distance_DA
_geom_hbond_publ_flag
C16 H161 O25 . 124.99(16) 0.990 2.508 3.181(8) yes
O5 H51 O25 . 124.77(13) 0.810 2.164 2.709(8) yes
O29 H291 O5 2_745 161.39(14) 0.805 1.970 2.744(8) yes
O25 H251 O29 1_455 170.81(14) 0.837 1.906 2.735(8) yes
